data_4506827
loop_
_publ_author_name
'Wu, Hong-Yue'
'Yang, Weiting'
'Sun, Zhong-Ming'

_publ_section_title
;
 Tailor-Made Zinc Uranyl Diphosphonates from Layered to Framework
 Structures
;
_journal_issue 9
_journal_name_full 'Crystal Growth &amp; Design'
_journal_page_first 4669
_journal_paper_doi 10.1021/cg300903w
_journal_volume 12
_journal_year 2012
_chemical_formula_sum 'C24 H24 N4 O20 P4 U2 Zn2'
_chemical_formula_weight 1419.15
_chemical_name_systematic
; 
 ? 
;
_space_group_IT_number 33
_symmetry_cell_setting orthorhombic
_symmetry_space_group_name_Hall 'P 2c -2n'
_symmetry_space_group_name_H-M 'P n a 21'
_atom_sites_solution_hydrogens geom
_atom_sites_solution_primary direct
_atom_sites_solution_secondary difmap
_audit_creation_method SHELXL-97
_cell_angle_alpha 90.00
_cell_angle_beta 90.00
_cell_angle_gamma 90.00
_cell_formula_units_Z 4
_cell_length_a 18.0978(13)
_cell_length_b 21.7894(16)
_cell_length_c 9.6388(7)
_cell_measurement_reflns_used 2593
_cell_measurement_temperature 273(2)
_cell_measurement_theta_max 24.29
_cell_measurement_theta_min 2.57
_cell_volume 3801.0(5)
_computing_structure_refinement 'SHELXL-97 (Sheldrick, 1997)'
_computing_structure_solution 'SHELXS-97 (Sheldrick, 1990)'
_diffrn_ambient_temperature 273(2)
_diffrn_measured_fraction_theta_full 0.999
_diffrn_measured_fraction_theta_max 0.999
_diffrn_radiation_monochromator graphite
_diffrn_radiation_source 'fine-focus sealed tube'
_diffrn_radiation_type MoK\a
_diffrn_radiation_wavelength 0.71073
_diffrn_reflns_av_R_equivalents 0.0844
_diffrn_reflns_av_sigmaI/netI 0.0809
_diffrn_reflns_limit_h_max 22
_diffrn_reflns_limit_h_min -22
_diffrn_reflns_limit_k_max 26
_diffrn_reflns_limit_k_min -26
_diffrn_reflns_limit_l_max 5
_diffrn_reflns_limit_l_min -11
_diffrn_reflns_number 20425
_diffrn_reflns_theta_full 26.06
_diffrn_reflns_theta_max 26.06
_diffrn_reflns_theta_min 1.46
_exptl_absorpt_coefficient_mu 9.995
_exptl_absorpt_correction_type none
_exptl_crystal_density_diffrn 2.480
_exptl_crystal_density_method 'not measured'
_exptl_crystal_F_000 2640
_exptl_crystal_size_max 0.03
_exptl_crystal_size_mid 0.02
_exptl_crystal_size_min 0.01
_refine_diff_density_max 2.415
_refine_diff_density_min -1.739
_refine_diff_density_rms 0.257
_refine_ls_abs_structure_details 'Flack H D (1983), Acta Cryst. A39, 876-881'
_refine_ls_abs_structure_Flack 0.016(14)
_refine_ls_extinction_method none
_refine_ls_goodness_of_fit_ref 1.046
_refine_ls_hydrogen_treatment mixed
_refine_ls_matrix_type full
_refine_ls_number_parameters 361
_refine_ls_number_reflns 5444
_refine_ls_number_restraints 14
_refine_ls_restrained_S_all 1.044
_refine_ls_R_factor_all 0.0814
_refine_ls_R_factor_gt 0.0522
_refine_ls_shift/su_max 0.001
_refine_ls_shift/su_mean 0.000
_refine_ls_structure_factor_coef Fsqd
_refine_ls_weighting_details 'calc w=1/[\s^2^(Fo^2^)+(0.0694P)^2^+10.4331P] where P=(Fo^2^+2Fc^2^)/3'
_refine_ls_weighting_scheme calc
_refine_ls_wR_factor_gt 0.1221
_refine_ls_wR_factor_ref 0.1391
_reflns_number_gt 4001
_reflns_number_total 5444
_reflns_threshold_expression >2sigma(I)
_cod_data_source_file cg300903w_si_001.cif
_cod_data_source_block ZnUP-2
_cod_depositor_comments
;
The following automatic conversions were performed:

'_symmetry_cell_setting' value 'Orthorhombic' changed to
'orthorhombic' according to
/home/saulius/struct/CIF-dictionaries/cif_core.dic dictionary named
'cif_core.dic' version 2.4.2 from 2011-04-26.

Automatic conversion script
Id: cif_fix_values 1891 2012-01-12 08:04:46Z andrius 
;
_cod_original_sg_symbol_H-M Pna2(1)
_cod_database_code 4506827

loop_
_symmetry_equiv_pos_as_xyz
'x, y, z'
'-x, -y, z+1/2'
'x+1/2, -y+1/2, z'
'-x+1/2, y+1/2, z+1/2'

loop_
_atom_site_label
_atom_site_type_symbol
_atom_site_fract_x
_atom_site_fract_y
_atom_site_fract_z
_atom_site_U_iso_or_equiv
_atom_site_adp_type
_atom_site_occupancy
_atom_site_symmetry_multiplicity
_atom_site_calc_flag
_atom_site_refinement_flags
U1 U 0.29589(3) 0.19317(3) 0.23885(12) 0.02092(17) Uani 1 1 d .
U2 U 0.07860(3) 0.24408(3) -0.26232(11) 0.02173(17) Uani 1 1 d .
Zn1 Zn -0.04092(14) 0.12419(13) 0.1102(3) 0.0419(7) Uani 1 1 d .
Zn2 Zn 0.35837(19) 0.06757(16) 0.6734(4) 0.0694(10) Uani 1 1 d .
P1 P 0.1013(2) 0.1949(3) 0.1054(5) 0.0239(12) Uani 1 1 d .
P2 P -0.0445(3) 0.2569(2) 0.0405(5) 0.0222(11) Uani 1 1 d .
P3 P 0.4183(2) 0.1805(3) 0.5446(5) 0.0219(11) Uani 1 1 d .
P4 P 0.2549(3) 0.1724(3) 0.6138(5) 0.0262(12) Uani 1 1 d .
O1 O 0.1657(6) 0.1968(6) 0.2032(13) 0.030(4) Uani 1 1 d .
O2 O 0.3976(8) 0.2016(7) 0.3924(15) 0.025(4) Uiso 1 1 d .
O3 O -0.0955(8) 0.3067(7) 0.0971(18) 0.028(4) Uiso 1 1 d .
O4 O 0.2950(7) 0.2709(8) 0.256(2) 0.051(5) Uani 1 1 d .
O5 O 0.2975(6) 0.1128(5) 0.229(3) 0.030(3) Uani 1 1 d .
O6 O 0.1221(7) 0.2150(6) -0.0401(14) 0.020(3) Uiso 1 1 d .
O7 O 0.4873(8) 0.2111(7) 0.5946(17) 0.032(4) Uani 1 1 d U
O8 O -0.0151(7) 0.2777(7) -0.1033(15) 0.024(4) Uiso 1 1 d .
O9 O 0.1218(7) 0.3166(7) -0.248(2) 0.044(4) Uani 1 1 d .
O10 O 0.0360(6) 0.1722(5) -0.275(2) 0.029(3) Uani 1 1 d .
O11 O -0.0804(7) 0.1950(7) 0.0270(14) 0.030(3) Uani 1 1 d .
O12 O 0.2608(7) 0.1044(7) 0.6430(15) 0.036(4) Uani 1 1 d .
O13 O 0.2429(8) 0.1841(6) 0.4640(15) 0.027(3) Uiso 1 1 d .
O14 O 0.2660(11) 0.2009(9) -0.003(2) 0.064(6) Uiso 1 1 d .
O15 O 0.0640(6) 0.1321(6) 0.1069(16) 0.032(3) Uani 1 1 d .
O16 O 0.1958(7) 0.2011(6) 0.7035(15) 0.034(4) Uiso 1 1 d .
O17 O 0.4238(7) 0.1112(6) 0.5586(15) 0.030(3) Uani 1 1 d .
O18 O 0.1099(9) 0.2425(8) -0.5107(15) 0.045(5) Uani 1 1 d .
O19 O 0.0697(12) 0.3156(10) 0.177(2) 0.086(7) Uani 1 1 d .
H19B H 0.0399 0.3417 0.2025 0.129 Uiso 1 1 calc R
O20 O 0.3340(14) 0.2736(13) 0.674(2) 0.107(9) Uani 1 1 d .
H20B H 0.3728 0.2908 0.6942 0.160 Uiso 1 1 calc R
C1 C 0.0286(10) 0.2502(9) 0.1631(19) 0.022(4) Uani 1 1 d .
C2 C 0.0035(8) 0.2246(7) 0.2893(17) 0.006(3) Uiso 1 1 d .
H2A H -0.0340 0.2504 0.3285 0.009 Uiso 1 1 calc R
H2B H 0.0441 0.2213 0.3530 0.009 Uiso 1 1 calc R
H2C H -0.0165 0.1845 0.2722 0.009 Uiso 1 1 calc R
C3 C 0.3477(9) 0.2024(8) 0.6616(18) 0.011(4) Uiso 1 1 d .
C4 C 0.3644(8) 0.1771(7) 0.7928(16) 0.005(3) Uiso 1 1 d .
H4A H 0.4122 0.1911 0.8222 0.007 Uiso 1 1 calc R
H4B H 0.3644 0.1332 0.7866 0.007 Uiso 1 1 calc R
H4C H 0.3278 0.1900 0.8589 0.007 Uiso 1 1 calc R
C5 C -0.0579(14) 0.0374(12) -0.129(3) 0.053(7) Uani 1 1 d .
H5A H -0.0382 0.0684 -0.1838 0.064 Uiso 1 1 calc R
C6 C -0.0773(15) -0.0202(13) -0.187(3) 0.066(8) Uiso 1 1 d .
H6A H -0.0687 -0.0268 -0.2808 0.079 Uiso 1 1 calc R
C7 C -0.1075(15) -0.065(2) -0.112(3) 0.100(15) Uani 1 1 d .
H7A H -0.1214 -0.1021 -0.1530 0.120 Uiso 1 1 calc R
C8 C -0.1177(15) -0.0546(13) 0.031(3) 0.060(7) Uani 1 1 d U
H8A H -0.1368 -0.0861 0.0849 0.072 Uiso 1 1 calc R
C9 C -0.1004(12) 0.0010(11) 0.094(4) 0.055(8) Uani 1 1 d .
C10 C -0.1122(11) 0.0203(11) 0.229(4) 0.049(6) Uani 1 1 d .
C11 C -0.1469(16) -0.0215(13) 0.324(3) 0.062(9) Uani 1 1 d .
H11A H -0.1633 -0.0602 0.2976 0.075 Uiso 1 1 calc R
C12 C -0.1543(16) 0.0009(15) 0.466(3) 0.069(8) Uiso 1 1 d .
H12A H -0.1744 -0.0243 0.5338 0.082 Uiso 1 1 calc R
C13 C -0.1327(16) 0.0568(13) 0.497(3) 0.063(8) Uani 1 1 d .
H13A H -0.1406 0.0708 0.5868 0.075 Uiso 1 1 calc R
C14 C -0.0978(15) 0.0969(14) 0.401(3) 0.058(8) Uani 1 1 d .
H14A H -0.0817 0.1356 0.4286 0.070 Uiso 1 1 calc R
C20 C 0.3394(17) -0.0414(15) 0.840(2) 0.132(17) Uiso 1 1 d GD
C21 C 0.350(2) -0.0787(11) 0.955(3) 0.26(4) Uiso 1 1 d G
H21A H 0.3339 -0.1193 0.9538 0.311 Uiso 1 1 calc R
C22 C 0.385(2) -0.0556(18) 1.073(3) 0.23(3) Uiso 1 1 d G
H22A H 0.3917 -0.0806 1.1500 0.277 Uiso 1 1 calc R
C23 C 0.409(2) 0.0050(19) 1.075(3) 0.35(5) Uiso 1 1 d G
H23A H 0.4318 0.0205 1.1540 0.425 Uiso 1 1 calc R
C24 C 0.3980(17) 0.0424(12) 0.960(4) 0.154(19) Uiso 1 1 d G
H24A H 0.4141 0.0830 0.9619 0.185 Uiso 1 1 calc R
N4 N 0.3634(14) 0.0192(13) 0.843(3) 0.097(10) Uiso 1 1 d G
N3 N 0.3327(10) -0.0114(7) 0.589(2) 0.066(7) Uiso 1 1 d G
C15 C 0.3109(13) -0.0234(10) 0.4537(19) 0.104(13) Uiso 1 1 d G
H15A H 0.3222 0.0042 0.3834 0.125 Uiso 1 1 calc R
C16 C 0.2722(13) -0.0769(12) 0.4232(19) 0.133(17) Uiso 1 1 d G
H16A H 0.2576 -0.0849 0.3325 0.159 Uiso 1 1 calc R
C17 C 0.2553(11) -0.1182(9) 0.528(3) 0.102(12) Uiso 1 1 d G
H17A H 0.2294 -0.1540 0.5079 0.123 Uiso 1 1 calc R
C18 C 0.2771(12) -0.1062(9) 0.664(2) 0.109(14) Uiso 1 1 d G
H18A H 0.2658 -0.1339 0.7341 0.131 Uiso 1 1 calc R
C19 C 0.3158(11) -0.0528(10) 0.6943(16) 0.074(9) Uiso 1 1 d GD
N1 N -0.0684(10) 0.0458(10) 0.0063(19) 0.042(5) Uani 1 1 d .
N2 N -0.0882(8) 0.0774(8) 0.267(2) 0.042(6) Uani 1 1 d .

loop_
_atom_site_aniso_label
_atom_site_aniso_U_11
_atom_site_aniso_U_22
_atom_site_aniso_U_33
_atom_site_aniso_U_23
_atom_site_aniso_U_13
_atom_site_aniso_U_12
U1 0.0110(3) 0.0437(4) 0.0080(3) 0.0007(6) 0.0002(5) 0.0012(2)
U2 0.0101(3) 0.0473(4) 0.0078(3) 0.0011(6) 0.0007(5) 0.0020(2)
Zn1 0.0283(13) 0.0511(17) 0.0464(17) -0.0004(14) -0.0024(13) -0.0012(12)
Zn2 0.0589(19) 0.057(2) 0.092(3) 0.0102(18) 0.0262(18) 0.0032(16)
P1 0.008(2) 0.057(4) 0.007(2) 0.001(2) -0.0016(19) 0.007(2)
P2 0.014(2) 0.047(3) 0.006(2) 0.000(2) 0.0001(19) 0.002(2)
P3 0.010(2) 0.046(3) 0.010(2) -0.002(2) 0.0015(19) 0.003(2)
P4 0.014(2) 0.055(4) 0.009(2) -0.003(2) 0.001(2) 0.000(2)
O1 0.007(5) 0.062(9) 0.021(11) -0.014(7) -0.001(5) 0.010(5)
O4 0.020(7) 0.102(12) 0.032(14) 0.031(11) 0.010(7) -0.002(7)
O5 0.023(5) 0.031(6) 0.036(7) 0.001(12) 0.009(10) -0.001(5)
O7 0.031(4) 0.032(4) 0.032(4) 0.0002(10) -0.0001(10) -0.0002(10)
O9 0.035(7) 0.059(9) 0.039(12) 0.006(10) 0.007(9) -0.021(6)
O10 0.013(5) 0.041(7) 0.034(8) -0.006(10) -0.007(10) -0.003(5)
O11 0.019(7) 0.051(9) 0.020(8) -0.004(7) -0.002(6) 0.011(6)
O12 0.019(7) 0.056(10) 0.032(9) 0.005(8) 0.005(6) -0.002(7)
O15 0.012(6) 0.044(9) 0.042(9) 0.008(7) 0.009(7) 0.000(6)
O17 0.025(7) 0.032(8) 0.033(8) -0.006(6) 0.017(6) -0.009(6)
O18 0.039(9) 0.088(13) 0.007(7) 0.000(8) 0.005(7) 0.032(9)
O19 0.097(16) 0.100(18) 0.062(15) -0.028(12) 0.034(12) 0.000(13)
O20 0.12(2) 0.15(2) 0.042(13) 0.008(14) -0.012(13) -0.027(17)
C1 0.020(10) 0.039(13) 0.008(10) 0.004(8) 0.003(8) 0.007(9)
C5 0.052(16) 0.045(16) 0.062(18) 0.008(13) 0.036(14) -0.007(12)
C7 0.036(16) 0.21(4) 0.06(2) -0.04(2) 0.031(15) -0.05(2)
C8 0.060(7) 0.060(7) 0.060(7) -0.0001(10) 0.0000(10) -0.0001(10)
C9 0.017(11) 0.027(13) 0.12(3) -0.017(16) -0.011(15) 0.008(9)
C10 0.032(11) 0.077(16) 0.037(13) 0.00(2) -0.026(17) -0.002(11)
C11 0.09(2) 0.07(2) 0.027(14) 0.034(13) -0.013(13) -0.038(17)
C13 0.09(2) 0.061(19) 0.038(16) 0.000(14) 0.024(15) -0.026(16)
C14 0.08(2) 0.061(19) 0.033(16) -0.006(13) 0.011(15) 0.005(15)
N1 0.037(11) 0.066(14) 0.023(10) 0.015(10) -0.005(9) -0.008(10)
N2 0.026(9) 0.045(11) 0.06(2) 0.011(10) 0.004(8) -0.013(8)

loop_
_atom_type_symbol
_atom_type_description
_atom_type_scat_dispersion_real
_atom_type_scat_dispersion_imag
_atom_type_scat_source
C C 0.0033 0.0016 'International Tables Vol C Tables 4.2.6.8 and 6.1.1.4'
O O 0.0106 0.0060 'International Tables Vol C Tables 4.2.6.8 and 6.1.1.4'
P P 0.1023 0.0942 'International Tables Vol C Tables 4.2.6.8 and 6.1.1.4'
U U -9.6767 9.6646 'International Tables Vol C Tables 4.2.6.8 and 6.1.1.4'
Zn Zn 0.2839 1.4301 'International Tables Vol C Tables 4.2.6.8 and 6.1.1.4'
N N 0.0061 0.0033 'International Tables Vol C Tables 4.2.6.8 and 6.1.1.4'
H H 0.0000 0.0000 'International Tables Vol C Tables 4.2.6.8 and 6.1.1.4'

loop_
_geom_angle_atom_site_label_1
_geom_angle_atom_site_label_2
_geom_angle_atom_site_label_3
_geom_angle
_geom_angle_site_symmetry_1
_geom_angle_site_symmetry_3
O4 U1 O5 177.4(11) . .
O4 U1 O2 82.6(7) . .
O5 U1 O2 95.5(7) . .
O4 U1 O1 88.3(6) . .
O5 U1 O1 92.4(5) . .
O2 U1 O1 148.9(5) . .
O4 U1 O3 93.6(6) . 3
O5 U1 O3 87.5(6) . 3
O2 U1 O3 73.6(4) . 3
O1 U1 O3 136.9(5) . 3
O4 U1 O13 89.4(7) . .
O5 U1 O13 88.4(8) . .
O2 U1 O13 75.5(5) . .
O1 U1 O13 74.7(5) . .
O3 U1 O13 148.3(5) 3 .
O4 U1 O14 91.3(8) . .
O5 U1 O14 91.3(9) . .
O2 U1 O14 141.0(6) . .
O1 U1 O14 68.6(6) . .
O3 U1 O14 68.3(6) 3 .
O13 U1 O14 143.2(6) . .
O10 U2 O9 179.6(10) . .
O10 U2 O7 91.2(6) . 3_454
O9 U2 O7 89.1(7) . 3_454
O10 U2 O16 91.8(5) . 1_554
O9 U2 O16 88.1(5) . 1_554
O7 U2 O16 135.7(5) 3_454 1_554
O10 U2 O6 88.3(7) . .
O9 U2 O6 91.3(7) . .
O7 U2 O6 150.5(5) 3_454 .
O16 U2 O6 73.7(5) 1_554 .
O10 U2 O8 90.4(6) . .
O9 U2 O8 89.5(7) . .
O7 U2 O8 75.7(4) 3_454 .
O16 U2 O8 148.4(5) 1_554 .
O6 U2 O8 74.9(5) . .
O10 U2 O18 91.2(8) . .
O9 U2 O18 89.1(8) . .
O7 U2 O18 66.4(5) 3_454 .
O16 U2 O18 69.4(5) 1_554 .
O6 U2 O18 143.1(5) . .
O8 U2 O18 142.0(5) . .
O11 Zn1 O15 107.3(6) . .
O11 Zn1 N2 125.1(6) . .
O15 Zn1 N2 118.7(7) . .
O11 Zn1 N1 112.6(7) . .
O15 Zn1 N1 108.0(7) . .
N2 Zn1 N1 80.9(8) . .
O17 Zn2 N3 110.5(7) . .
O17 Zn2 O12 105.8(6) . .
N3 Zn2 O12 94.8(7) . .
O17 Zn2 N4 137.6(9) . .
N3 Zn2 N4 83.3(11) . .
O12 Zn2 N4 112.9(9) . .
O1 P1 O15 111.3(8) . .
O1 P1 O6 112.3(7) . .
O15 P1 O6 112.2(8) . .
O1 P1 C1 109.9(8) . .
O15 P1 C1 105.3(8) . .
O6 P1 C1 105.3(8) . .
O11 P2 O3 114.1(8) . .
O11 P2 O8 109.5(8) . .
O3 P2 O8 108.7(9) . .
O11 P2 C1 107.7(9) . .
O3 P2 C1 105.7(9) . .
O8 P2 C1 111.2(8) . .
O7 P3 O17 111.1(8) . .
O7 P3 O2 111.6(9) . .
O17 P3 O2 112.7(8) . .
O7 P3 C3 106.1(9) . .
O17 P3 C3 105.0(8) . .
O2 P3 C3 110.0(8) . .
O13 P4 O16 112.5(8) . .
O13 P4 O12 111.1(8) . .
O16 P4 O12 110.4(8) . .
O13 P4 C3 108.3(8) . .
O16 P4 C3 110.7(8) . .
O12 P4 C3 103.6(8) . .
P1 O1 U1 149.1(7) . .
P3 O2 U1 137.8(8) . .
P2 O3 U1 134.5(9) . 3_455
P1 O6 U2 146.2(8) . .
P3 O7 U2 163.0(10) . 3_556
P2 O8 U2 136.4(8) . .
P2 O11 Zn1 122.4(8) . .
P4 O12 Zn2 119.4(8) . .
P4 O13 U1 147.4(9) . .
P1 O15 Zn1 121.4(8) . .
P4 O16 U2 152.6(9) . 1_556
P3 O17 Zn2 120.9(8) . .
C2 C1 O19 115.1(15) . .
C2 C1 P2 111.4(12) . .
O19 C1 P2 109.1(13) . .
C2 C1 P1 103.1(13) . .
O19 C1 P1 105.7(13) . .
P2 C1 P1 112.2(10) . .
C4 C3 O20 110.5(14) . .
C4 C3 P3 108.2(11) . .
O20 C3 P3 115.3(13) . .
C4 C3 P4 106.1(12) . .
O20 C3 P4 102.8(13) . .
P3 C3 P4 113.6(9) . .
N1 C5 C6 118(2) . .
C7 C6 C5 123(3) . .
C8 C7 C6 117(3) . .
C7 C8 C9 123(3) . .
C10 C9 C8 130(3) . .
C10 C9 N1 115(2) . .
C8 C9 N1 116(3) . .
C9 C10 N2 119(3) . .
C9 C10 C11 118(2) . .
N2 C10 C11 123(3) . .
C10 C11 C12 115(3) . .
C13 C12 C11 120(3) . .
C12 C13 C14 124(3) . .
N2 C14 C13 119(3) . .
C21 C20 N4 120.0 . .
C21 C20 C19 134(2) . .
N4 C20 C19 105(2) . .
C20 C21 C22 120.0 . .
C23 C22 C21 120.0 . .
C22 C23 C24 120.0 . .
C23 C24 N4 120.0 . .
C24 N4 C20 120.0 . .
C24 N4 Zn2 121(2) . .
C20 N4 Zn2 119(2) . .
C15 N3 C19 120.0 . .
C15 N3 Zn2 128.5(13) . .
C19 N3 Zn2 108.7(13) . .
C16 C15 N3 120.0 . .
C17 C16 C15 120.0 . .
C16 C17 C18 120.0 . .
C19 C18 C17 120.0 . .
C18 C19 N3 120.0 . .
C18 C19 C20 119(2) . .
N3 C19 C20 121(2) . .
C5 N1 C9 123(2) . .
C5 N1 Zn1 124.1(16) . .
C9 N1 Zn1 112.6(17) . .
C14 N2 C10 120(2) . .
C14 N2 Zn1 127.2(18) . .
C10 N2 Zn1 113(2) . .

loop_
_geom_bond_atom_site_label_1
_geom_bond_atom_site_label_2
_geom_bond_distance
_geom_bond_site_symmetry_2
U1 O4 1.702(18) .
U1 O5 1.755(11) .
U1 O2 2.369(14) .
U1 O1 2.382(10) .
U1 O3 2.394(15) 3
U1 O13 2.381(14) .
U1 O14 2.40(2) .
U2 O10 1.750(11) .
U2 O9 1.768(13) .
U2 O7 2.364(15) 3_454
U2 O16 2.342(12) 1_554
U2 O6 2.368(13) .
U2 O8 2.400(14) .
U2 O18 2.460(14) .
Zn1 O11 1.880(14) .
Zn1 O15 1.906(12) .
Zn1 N2 2.015(18) .
Zn1 N1 2.04(2) .
Zn2 O17 1.879(13) .
Zn2 N3 1.958(16) .
Zn2 O12 1.962(14) .
Zn2 N4 1.94(2) .
P1 O1 1.501(12) .
P1 O15 1.526(14) .
P1 O6 1.517(14) .
P1 C1 1.869(19) .
P2 O11 1.503(15) .
P2 O3 1.525(15) .
P2 O8 1.552(15) .
P2 C1 1.781(19) .
P3 O7 1.495(15) .
P3 O17 1.519(14) .
P3 O2 1.582(16) .
P3 C3 1.769(17) .
P4 O13 1.483(15) .
P4 O16 1.510(14) .
P4 O12 1.514(15) .
P4 C3 1.860(17) .
O3 U1 2.394(15) 3_455
O7 U2 2.364(15) 3_556
O16 U2 2.342(12) 1_556
O19 C1 1.61(3) .
O20 C3 1.58(3) .
C1 C2 1.41(2) .
C3 C4 1.41(2) .
C5 N1 1.33(3) .
C5 C6 1.42(4) .
C6 C7 1.33(4) .
C7 C8 1.41(4) .
C8 C9 1.39(3) .
C9 C10 1.38(5) .
C9 N1 1.41(3) .
C10 N2 1.37(3) .
C10 C11 1.44(4) .
C11 C12 1.45(4) .
C12 C13 1.31(4) .
C13 C14 1.42(3) .
C14 N2 1.37(3) .
C20 C21 1.3900 .
C20 N4 1.3900 .
C20 C19 1.491(10) .
C21 C22 1.3900 .
C22 C23 1.3900 .
C23 C24 1.3900 .
C24 N4 1.3900 .
N3 C15 1.3900 .
N3 C19 1.3900 .
C15 C16 1.3900 .
C16 C17 1.3900 .
C17 C18 1.3900 .
C18 C19 1.3900 .
